data_4305939
loop_
_publ_author_name
'Yuanyuan Pang'
'Shuxin Cui'
'Bo Li'
'Jingping Zhang'
'Yu Wang'
'Hong Zhang'

_publ_section_title
;
Metal-Dependent Assembly of a Helical-[Co3L3] Cluster versus a Meso-[Cu2L2]
Cluster with O,N,N',O'-Schiff Base Ligand: Structures and Magnetic
Properties
;
_journal_name_full 'Inorganic Chemistry'
_journal_page_first 10317
_journal_page_last 10324
_journal_paper_doi 10.1021/ic800856m
_journal_volume 47
_journal_year 2008
_chemical_formula_sum 'C61 H51 Cl4 Co3 N9 O8'
_chemical_formula_weight 1356.70
_chemical_name_systematic
; 
 ? 
;
_space_group_IT_number 2
_symmetry_cell_setting triclinic
_symmetry_space_group_name_Hall '-P 1'
_symmetry_space_group_name_H-M 'P -1'
_atom_sites_solution_hydrogens geom
_atom_sites_solution_primary direct
_atom_sites_solution_secondary difmap
_audit_creation_method SHELXL-97
_cell_angle_alpha 88.823(3)
_cell_angle_beta 76.249(3)
_cell_angle_gamma 72.619(3)
_cell_formula_units_Z 2
_cell_length_a 12.955(2)
_cell_length_b 14.489(3)
_cell_length_c 16.570(3)
_cell_measurement_temperature 153(2)
_cell_measurement_theta_max 25.03
_cell_measurement_theta_min 1.70
_cell_volume 2878.9(9)
_computing_structure_refinement 'SHELXL-97 (Sheldrick, 1997)'
_computing_structure_solution 'SHELXS-97 (Sheldrick, 1990)'
_diffrn_ambient_temperature 153(2)
_diffrn_measured_fraction_theta_full 0.983
_diffrn_measured_fraction_theta_max 0.983
_diffrn_measurement_device_type 'CCD area detector'
_diffrn_measurement_method 'phi and omega scans'
_diffrn_radiation_monochromator graphite
_diffrn_radiation_source 'fine-focus sealed tube'
_diffrn_radiation_type MoK\a
_diffrn_radiation_wavelength 0.71073
_diffrn_reflns_av_R_equivalents 0.0459
_diffrn_reflns_av_sigmaI/netI 0.1145
_diffrn_reflns_limit_h_max 15
_diffrn_reflns_limit_h_min -14
_diffrn_reflns_limit_k_max 17
_diffrn_reflns_limit_k_min -17
_diffrn_reflns_limit_l_max 19
_diffrn_reflns_limit_l_min -17
_diffrn_reflns_number 14890
_diffrn_reflns_theta_full 25.03
_diffrn_reflns_theta_max 25.03
_diffrn_reflns_theta_min 1.70
_diffrn_standards_decay_% 0
_exptl_absorpt_coefficient_mu 1.105
_exptl_absorpt_correction_type none
_exptl_crystal_colour red
_exptl_crystal_density_diffrn 1.565
_exptl_crystal_density_method 'not measured'
_exptl_crystal_description plate
_exptl_crystal_F_000 1386
_exptl_crystal_size_max 0.22
_exptl_crystal_size_mid 0.16
_exptl_crystal_size_min 0.06
_refine_diff_density_max 1.472
_refine_diff_density_min -1.504
_refine_diff_density_rms 0.139
_refine_ls_extinction_method none
_refine_ls_goodness_of_fit_ref 0.971
_refine_ls_hydrogen_treatment none
_refine_ls_matrix_type full
_refine_ls_number_parameters 770
_refine_ls_number_reflns 9997
_refine_ls_number_restraints 7
_refine_ls_restrained_S_all 0.999
_refine_ls_R_factor_all 0.1569
_refine_ls_R_factor_gt 0.0929
_refine_ls_shift/su_max 0.027
_refine_ls_shift/su_mean 0.003
_refine_ls_structure_factor_coef Fsqd
_refine_ls_weighting_details 'calc w=1/[\s^2^(Fo^2^)+(0.1369P)^2^+16.4493P] where P=(Fo^2^+2Fc^2^)/3'
_refine_ls_weighting_scheme calc
_refine_ls_wR_factor_gt 0.2270
_refine_ls_wR_factor_ref 0.2726
_reflns_number_gt 5809
_reflns_number_total 9997
_reflns_threshold_expression >2sigma(I)
_cod_data_source_file ic800856m_si_001_2.cif
_cod_data_source_block 2
_cod_original_cell_volume 2878.8(9)
_cod_database_code 4305939

loop_
_symmetry_equiv_pos_as_xyz
'x, y, z'
'-x, -y, -z'

loop_
_atom_site_label
_atom_site_type_symbol
_atom_site_fract_x
_atom_site_fract_y
_atom_site_fract_z
_atom_site_U_iso_or_equiv
_atom_site_adp_type
_atom_site_occupancy
_atom_site_symmetry_multiplicity
_atom_site_calc_flag
_atom_site_refinement_flags
_atom_site_disorder_assembly
_atom_site_disorder_group
Co1 Co 0.56235(3) 0.77532(3) -0.00625(2) 0.02975(12) Uani 1 1 d . . .
Co2 Co 0.22980(3) 0.93618(3) 0.38034(2) 0.03037(12) Uani 1 1 d . . .
Co3 Co 0.27194(3) 0.49635(3) 0.21439(2) 0.03272(12) Uani 1 1 d . . .
C1 C 0.3765(2) 0.95144(19) 0.05770(16) 0.0282(9) Uani 1 1 d . . .
C2 C 0.2936(2) 1.0400(2) 0.06130(18) 0.0374(10) Uani 1 1 d . . .
H2 H 0.2816 1.0702 0.0128 0.045 Uiso 1 1 calc R . .
C3 C 0.2298(3) 1.0819(2) 0.13814(19) 0.0413(11) Uani 1 1 d . . .
H3 H 0.1759 1.1419 0.1420 0.050 Uiso 1 1 calc R . .
C4 C 0.2461(3) 1.0352(2) 0.20829(19) 0.0367(10) Uani 1 1 d . . .
H4 H 0.2007 1.0606 0.2602 0.044 Uiso 1 1 calc R . .
C5 C 0.3311(2) 0.9494(2) 0.20076(17) 0.0297(9) Uani 1 1 d . . .
C6 C 0.4420(3) 0.9348(2) -0.08809(17) 0.0409(11) Uani 1 1 d . . .
H6 H 0.3872 0.9936 -0.0875 0.049 Uiso 1 1 calc R . .
C7 C 0.5070(3) 0.8940(2) -0.16729(19) 0.0405(11) Uani 1 1 d . . .
C8 C 0.5947(2) 0.8056(2) -0.18190(17) 0.0324(9) Uani 1 1 d . . .
C9 C 0.6548(2) 0.7762(2) -0.26625(17) 0.0324(9) Uani 1 1 d . . .
H9 H 0.7139 0.7191 -0.2775 0.039 Uiso 1 1 calc R . .
C10 C 0.6267(3) 0.8306(2) -0.33021(19) 0.0416(10) Uani 1 1 d . . .
H10 H 0.6665 0.8093 -0.3844 0.050 Uiso 1 1 calc R . .
C11 C 0.5419(3) 0.9154(3) -0.31709(19) 0.0555(13) Uani 1 1 d . . .
H11 H 0.5248 0.9514 -0.3619 0.067 Uiso 1 1 calc R . .
C12 C 0.4818(3) 0.9475(3) -0.23738(19) 0.0535(13) Uani 1 1 d . . .
H12 H 0.4236 1.0051 -0.2288 0.064 Uiso 1 1 calc R . .
C13 C 0.4502(2) 0.8453(2) 0.27332(17) 0.0320(9) Uani 1 1 d . . .
H13 H 0.4999 0.8293 0.2214 0.038 Uiso 1 1 calc R . .
C14 C 0.4907(2) 0.8025(2) 0.34486(17) 0.0322(9) Uani 1 1 d . . .
C15 C 0.4258(2) 0.81676(19) 0.42867(16) 0.0316(9) Uani 1 1 d . . .
C16 C 0.4814(3) 0.7762(2) 0.49100(18) 0.0371(10) Uani 1 1 d . . .
H16 H 0.4421 0.7871 0.5465 0.045 Uiso 1 1 calc R . .
C17 C 0.5917(3) 0.7211(2) 0.47201(19) 0.0443(11) Uani 1 1 d . . .
H17 H 0.6248 0.6934 0.5143 0.053 Uiso 1 1 calc R . .
C18 C 0.6542(3) 0.7066(2) 0.3895(2) 0.0428(11) Uani 1 1 d . . .
H18 H 0.7291 0.6703 0.3769 0.051 Uiso 1 1 calc R . .
C19 C 0.6038(2) 0.7468(2) 0.32696(19) 0.0371(10) Uani 1 1 d . . .
H19 H 0.6454 0.7369 0.2720 0.044 Uiso 1 1 calc R . .
C20 C 0.0658(2) 0.8554(2) 0.33735(16) 0.0310(9) Uani 1 1 d . . .
C21 C -0.0305(3) 0.8477(2) 0.32182(19) 0.0411(10) Uani 1 1 d . . .
H21 H -0.0941 0.9010 0.3300 0.049 Uiso 1 1 calc R . .
C22 C -0.0310(3) 0.7592(2) 0.2938(2) 0.0484(11) Uani 1 1 d . . .
H22 H -0.0953 0.7520 0.2828 0.058 Uiso 1 1 calc R . .
C23 C 0.0634(2) 0.6820(2) 0.2823(2) 0.0418(10) Uani 1 1 d . . .
H23 H 0.0645 0.6216 0.2635 0.050 Uiso 1 1 calc R . .
C24 C 0.1561(2) 0.6957(2) 0.29917(17) 0.0304(9) Uani 1 1 d . . .
C25 C -0.0062(2) 1.0192(2) 0.38606(17) 0.0314(9) Uani 1 1 d . . .
H25 H -0.0729 1.0150 0.3771 0.038 Uiso 1 1 calc R . .
C26 C -0.0082(2) 1.1114(2) 0.41863(17) 0.0328(9) Uani 1 1 d . . .
C27 C 0.0863(2) 1.12871(19) 0.43953(16) 0.0295(9) Uani 1 1 d . . .
C28 C 0.0662(3) 1.2232(2) 0.47516(19) 0.0386(10) Uani 1 1 d . . .
H28 H 0.1241 1.2379 0.4907 0.046 Uiso 1 1 calc R . .
C29 C -0.0346(3) 1.2930(2) 0.48736(18) 0.0420(11) Uani 1 1 d . . .
H29 H -0.0436 1.3535 0.5109 0.050 Uiso 1 1 calc R . .
C30 C -0.1242(3) 1.2752(2) 0.46515(19) 0.0410(11) Uani 1 1 d . . .
H30 H -0.1923 1.3235 0.4727 0.049 Uiso 1 1 calc R . .
C31 C -0.1104(3) 1.1855(2) 0.43204(18) 0.0369(10) Uani 1 1 d . . .
H31 H -0.1705 1.1731 0.4179 0.044 Uiso 1 1 calc R . .
C32 C 0.3304(2) 0.61240(18) 0.32696(17) 0.0294(9) Uani 1 1 d . . .
H32 H 0.3189 0.6690 0.3579 0.035 Uiso 1 1 calc R . .
C33 C 0.4294(2) 0.5352(2) 0.32825(17) 0.0331(9) Uani 1 1 d . . .
C34 C 0.4633(2) 0.44237(19) 0.28310(18) 0.0320(9) Uani 1 1 d . . .
C35 C 0.5574(3) 0.3720(2) 0.29766(19) 0.0418(11) Uani 1 1 d . . .
H35 H 0.5792 0.3109 0.2711 0.050 Uiso 1 1 calc R . .
C36 C 0.6179(3) 0.3894(2) 0.34887(19) 0.0478(11) Uani 1 1 d . . .
H36 H 0.6809 0.3408 0.3550 0.057 Uiso 1 1 calc R . .
C37 C 0.5880(3) 0.4784(2) 0.39261(19) 0.0446(11) Uani 1 1 d . . .
H37 H 0.6294 0.4900 0.4279 0.053 Uiso 1 1 calc R . .
C38 C 0.4955(3) 0.5479(2) 0.38141(18) 0.0390(10) Uani 1 1 d . . .
H38 H 0.4746 0.6074 0.4106 0.047 Uiso 1 1 calc R . .
C39 C 0.2840(2) 0.56881(19) 0.04752(16) 0.0273(8) Uani 1 1 d . . .
C40 C 0.2476(2) 0.6055(2) -0.02332(18) 0.0362(9) Uani 1 1 d . . .
H40 H 0.1852 0.5951 -0.0352 0.043 Uiso 1 1 calc R . .
C41 C 0.3076(3) 0.6577(2) -0.07486(18) 0.0379(10) Uani 1 1 d . . .
H41 H 0.2876 0.6813 -0.1234 0.046 Uiso 1 1 calc R . .
C42 C 0.3975(2) 0.6744(2) -0.05362(18) 0.0338(9) Uani 1 1 d . . .
H42 H 0.4402 0.7075 -0.0885 0.041 Uiso 1 1 calc R . .
C43 C 0.4234(2) 0.64098(18) 0.02105(16) 0.0284(9) Uani 1 1 d . . .
C44 C 0.1694(2) 0.46566(19) 0.08229(17) 0.0292(9) Uani 1 1 d . . .
H44 H 0.1641 0.4700 0.0273 0.035 Uiso 1 1 calc R . .
C45 C 0.1094(2) 0.4102(2) 0.13210(17) 0.0324(9) Uani 1 1 d . . .
C46 C 0.1010(2) 0.40095(19) 0.21983(18) 0.0312(9) Uani 1 1 d . . .
C47 C 0.0360(3) 0.3456(2) 0.26288(19) 0.0417(11) Uani 1 1 d . . .
H47 H 0.0302 0.3389 0.3196 0.050 Uiso 1 1 calc R . .
C48 C -0.0189(3) 0.3013(2) 0.2237(2) 0.0436(11) Uani 1 1 d . . .
H48 H -0.0614 0.2647 0.2538 0.052 Uiso 1 1 calc R . .
C49 C -0.0121(3) 0.3102(2) 0.1378(2) 0.0462(11) Uani 1 1 d . . .
H49 H -0.0504 0.2803 0.1115 0.055 Uiso 1 1 calc R . .
C50 C 0.0511(3) 0.3630(2) 0.09384(18) 0.0385(10) Uani 1 1 d . . .
H50 H 0.0560 0.3682 0.0371 0.046 Uiso 1 1 calc R . .
C51 C 0.5569(2) 0.6146(2) 0.10013(16) 0.0289(9) Uani 1 1 d . . .
H51 H 0.5253 0.5680 0.1250 0.035 Uiso 1 1 calc R . .
C52 C 0.6507(2) 0.6246(2) 0.12681(17) 0.0322(9) Uani 1 1 d . . .
C53 C 0.7080(2) 0.6946(2) 0.10018(16) 0.0293(9) Uani 1 1 d . . .
C54 C 0.8063(2) 0.6867(2) 0.12587(17) 0.0330(9) Uani 1 1 d . . .
H54 H 0.8449 0.7315 0.1093 0.040 Uiso 1 1 calc R . .
C55 C 0.8460(2) 0.6137(2) 0.17519(18) 0.0383(10) Uani 1 1 d . . .
H55 H 0.9127 0.6083 0.1894 0.046 Uiso 1 1 calc R . .
C56 C 0.7884(3) 0.5477(2) 0.20431(19) 0.0379(10) Uani 1 1 d . . .
H56 H 0.8153 0.4997 0.2388 0.046 Uiso 1 1 calc R . .
C57 C 0.6939(3) 0.5541(2) 0.18201(19) 0.0381(10) Uani 1 1 d . . .
H57 H 0.6546 0.5112 0.2032 0.046 Uiso 1 1 calc R . .
C58 C 0.0804(4) 0.8938(4) 0.0727(3) 0.255(3) Uani 1 1 d D . .
H58A H 0.1211 0.9247 0.0294 0.306 Uiso 1 1 calc R . .
H58B H 0.0351 0.9447 0.1147 0.306 Uiso 1 1 calc R . .
C59 C 0.2156(4) 0.9398(3) 0.7739(3) 0.281(3) Uani 1 1 d D . .
H59A H 0.2054 0.9679 0.7217 0.338 Uiso 1 1 calc R . .
H59B H 0.2939 0.9030 0.7638 0.338 Uiso 1 1 calc R . .
C60 C 0.2809(2) 0.97596(15) 0.59672(14) 0.0173(7) Uani 1 1 d D . .
H60A H 0.3201 0.9361 0.6336 0.026 Uiso 1 1 calc R . .
H60B H 0.2905 0.9382 0.5470 0.026 Uiso 1 1 calc R . .
H60C H 0.2031 1.0001 0.6237 0.026 Uiso 1 1 calc R . .
C61 C 0.1524(5) 0.4471(5) 0.5202(5) 0.060(3) Uani 0.50 1 d P . .
H61A H 0.1901 0.4907 0.5331 0.090 Uiso 0.50 1 calc PR . .
H61B H 0.1967 0.3815 0.5233 0.090 Uiso 0.50 1 calc PR . .
H61C H 0.0815 0.4594 0.5594 0.090 Uiso 0.50 1 calc PR . .
N1 N 0.39524(19) 0.90539(16) 0.12702(14) 0.0302(7) Uani 1 1 d . . .
N2 N 0.44938(19) 0.90035(16) -0.01573(14) 0.0309(7) Uani 1 1 d . . .
N3 N 0.35084(19) 0.90392(16) 0.27537(14) 0.0303(7) Uani 1 1 d . . .
N6 N 0.25478(19) 0.61255(16) 0.28747(14) 0.0307(7) Uani 1 1 d . . .
N4 N 0.16020(19) 0.77884(16) 0.32641(14) 0.0312(7) Uani 1 1 d . . .
N5 N 0.07939(19) 0.94084(16) 0.36771(14) 0.0302(7) Uani 1 1 d . . .
N7 N 0.36724(19) 0.58898(15) 0.07085(13) 0.0267(7) Uani 1 1 d . . .
N8 N 0.23204(19) 0.51205(16) 0.10416(14) 0.0295(7) Uani 1 1 d . . .
N9 N 0.51172(18) 0.66472(16) 0.04420(13) 0.0280(7) Uani 1 1 d . . .
O1 O 0.62617(16) 0.75014(13) -0.12319(12) 0.0356(7) Uani 1 1 d . . .
O2 O 0.31939(16) 0.86810(14) 0.45203(11) 0.0356(7) Uani 1 1 d . . .
O3 O 0.18285(16) 1.06553(14) 0.42923(12) 0.0361(6) Uani 1 1 d . . .
O4 O 0.41248(17) 0.42291(14) 0.22959(13) 0.0402(7) Uani 1 1 d . . .
O5 O 0.15205(17) 0.44168(14) 0.26107(12) 0.0395(7) Uani 1 1 d . . .
O6 O 0.67412(16) 0.76528(14) 0.05388(12) 0.0360(6) Uani 1 1 d . . .
O7 O 0.3197(3) 1.0469(3) 0.5779(2) 0.162(2) Uani 1 1 d D . .
H7 H 0.3078 1.0812 0.6199 0.242 Uiso 1 1 calc R . .
O8 O 0.1366(5) 0.4611(3) 0.4409(2) 0.301(3) Uani 1 1 d . . .
H8 H 0.0702 0.4874 0.4435 0.452 Uiso 1 1 calc R . .
Cl1 Cl 0.16818(12) 0.82945(9) 0.11312(9) 0.0966(5) Uani 1 1 d D . .
Cl2 Cl -0.00652(15) 0.86429(15) 0.03175(12) 0.1999(8) Uani 1 1 d D . .
Cl3 Cl 0.2013(3) 1.0250(3) 0.8318(2) 0.286(2) Uani 1 1 d D . .
Cl4 Cl 0.1598(3) 0.8712(2) 0.7845(2) 0.295(2) Uani 1 1 d D . .

loop_
_atom_site_aniso_label
_atom_site_aniso_U_11
_atom_site_aniso_U_22
_atom_site_aniso_U_33
_atom_site_aniso_U_23
_atom_site_aniso_U_13
_atom_site_aniso_U_12
Co1 0.03745(19) 0.02322(17) 0.02604(18) 0.00494(15) -0.00721(15) -0.00602(15)
Co2 0.03377(19) 0.02571(18) 0.02471(18) -0.00393(15) -0.00333(15) -0.00137(15)
Co3 0.0435(2) 0.02601(18) 0.02820(18) -0.00069(15) -0.01089(16) -0.00798(15)
C1 0.0323(14) 0.0230(13) 0.0228(13) 0.0024(11) -0.0042(11) -0.0007(11)
C2 0.0467(16) 0.0372(15) 0.0293(14) 0.0083(12) -0.0098(12) -0.0140(12)
C3 0.0438(18) 0.0260(15) 0.0409(17) 0.0043(13) -0.0042(14) 0.0039(13)
C4 0.0430(17) 0.0208(14) 0.0320(15) -0.0047(12) 0.0016(13) 0.0037(13)
C5 0.0304(13) 0.0323(14) 0.0253(13) 0.0035(11) -0.0044(11) -0.0099(11)
C6 0.0548(19) 0.0321(15) 0.0240(14) 0.0081(12) -0.0062(13) 0.0011(14)
C7 0.0483(18) 0.0279(15) 0.0304(15) 0.0014(13) 0.0003(14) 0.0028(14)
C8 0.0365(14) 0.0344(14) 0.0321(14) 0.0048(12) -0.0115(11) -0.0172(11)
C9 0.0412(15) 0.0216(13) 0.0298(14) -0.0018(11) -0.0022(12) -0.0073(11)
C10 0.0559(18) 0.0385(16) 0.0272(15) -0.0021(13) -0.0029(14) -0.0146(13)
C11 0.078(2) 0.0482(19) 0.0273(15) 0.0161(14) -0.0179(15) 0.0028(18)
C12 0.068(2) 0.0462(19) 0.0280(15) 0.0107(14) -0.0150(15) 0.0112(17)
C13 0.0351(14) 0.0299(14) 0.0283(14) -0.0042(11) -0.0084(11) -0.0050(11)
C14 0.0360(15) 0.0255(14) 0.0313(14) -0.0038(11) -0.0109(12) -0.0009(12)
C15 0.0525(16) 0.0197(12) 0.0198(13) -0.0014(10) -0.0026(12) -0.0113(11)
C16 0.0472(17) 0.0306(15) 0.0244(14) -0.0021(12) -0.0043(13) -0.0013(13)
C17 0.0601(18) 0.0339(16) 0.0403(15) 0.0036(13) -0.0259(13) -0.0057(14)
C18 0.0404(17) 0.0340(16) 0.0471(17) -0.0031(14) -0.0142(14) 0.0021(14)
C19 0.0441(16) 0.0299(14) 0.0327(15) -0.0041(12) -0.0087(13) -0.0045(12)
C20 0.0416(15) 0.0270(13) 0.0245(13) -0.0016(11) -0.0110(11) -0.0082(11)
C21 0.0396(16) 0.0244(15) 0.0503(17) -0.0121(13) -0.0130(14) 0.0060(13)
C22 0.0359(15) 0.0405(17) 0.0655(19) -0.0199(15) -0.0234(13) 0.0034(13)
C23 0.0381(15) 0.0296(14) 0.0591(18) -0.0124(13) -0.0202(13) -0.0046(12)
C24 0.0332(14) 0.0223(13) 0.0300(14) -0.0036(11) -0.0072(12) -0.0003(11)
C25 0.0344(14) 0.0298(14) 0.0246(13) -0.0027(11) -0.0035(11) -0.0046(11)
C26 0.0371(15) 0.0277(14) 0.0245(14) -0.0065(12) 0.0028(12) -0.0039(12)
C27 0.0428(15) 0.0185(12) 0.0228(13) 0.0000(10) -0.0035(12) -0.0063(11)
C28 0.0433(16) 0.0314(14) 0.0361(16) -0.0059(13) -0.0033(13) -0.0083(12)
C29 0.061(2) 0.0228(14) 0.0274(15) -0.0046(12) 0.0006(14) -0.0001(14)
C30 0.0455(18) 0.0299(15) 0.0339(16) -0.0047(13) 0.0028(14) -0.0004(13)
C31 0.0369(16) 0.0343(15) 0.0298(15) -0.0009(13) -0.0028(13) -0.0006(13)
C32 0.0440(15) 0.0134(12) 0.0264(13) -0.0025(10) -0.0073(12) -0.0028(11)
C33 0.0403(15) 0.0274(14) 0.0274(13) 0.0078(11) -0.0075(12) -0.0052(12)
C34 0.0401(15) 0.0199(13) 0.0323(14) 0.0046(11) -0.0080(12) -0.0044(11)
C35 0.0565(19) 0.0218(14) 0.0377(16) 0.0054(12) -0.0072(14) -0.0014(13)
C36 0.061(2) 0.0327(16) 0.0437(16) 0.0156(13) -0.0216(14) 0.0012(15)
C37 0.0487(18) 0.0422(18) 0.0338(15) -0.0002(14) -0.0141(13) 0.0029(15)
C38 0.0520(17) 0.0317(15) 0.0320(15) -0.0018(12) -0.0137(13) -0.0076(13)
C39 0.0315(14) 0.0218(13) 0.0198(12) -0.0018(10) -0.0017(11) 0.0018(11)
C40 0.0341(14) 0.0388(15) 0.0387(15) -0.0019(13) -0.0135(12) -0.0114(12)
C41 0.0527(16) 0.0375(15) 0.0272(13) 0.0104(12) -0.0192(12) -0.0121(13)
C42 0.0405(15) 0.0257(13) 0.0369(15) 0.0069(12) -0.0121(12) -0.0110(11)
C43 0.0419(15) 0.0144(12) 0.0244(13) 0.0013(10) -0.0065(11) -0.0031(11)
C44 0.0353(15) 0.0191(13) 0.0241(13) -0.0020(11) -0.0026(11) 0.0019(11)
C45 0.0353(15) 0.0273(14) 0.0279(14) -0.0036(12) -0.0016(12) -0.0039(11)
C46 0.0345(14) 0.0196(13) 0.0364(15) 0.0007(11) -0.0066(12) -0.0052(11)
C47 0.0457(17) 0.0451(17) 0.0258(15) 0.0053(13) -0.0016(13) -0.0068(14)
C48 0.0417(17) 0.0371(16) 0.0477(18) 0.0077(14) -0.0016(15) -0.0132(13)
C49 0.0404(17) 0.0333(16) 0.062(2) -0.0025(15) -0.0132(15) -0.0058(13)
C50 0.0488(17) 0.0404(16) 0.0238(14) -0.0003(12) -0.0073(12) -0.0110(13)
C51 0.0310(14) 0.0235(13) 0.0264(13) 0.0014(11) -0.0036(11) -0.0025(11)
C52 0.0402(15) 0.0225(13) 0.0314(14) -0.0036(11) -0.0112(12) -0.0036(11)
C53 0.0358(15) 0.0266(13) 0.0192(13) -0.0054(11) -0.0005(11) -0.0047(11)
C54 0.0321(14) 0.0301(14) 0.0321(14) -0.0028(12) -0.0053(12) -0.0041(12)
C55 0.0234(13) 0.0424(17) 0.0427(15) -0.0135(13) -0.0161(11) 0.0070(12)
C56 0.0428(16) 0.0243(14) 0.0406(15) 0.0013(12) -0.0166(13) 0.0041(13)
C57 0.0464(17) 0.0246(14) 0.0394(16) -0.0039(12) -0.0109(13) -0.0041(12)
C58 0.341(4) 0.165(5) 0.429(5) 0.109(4) -0.345(3) -0.135(3)
C59 0.369(5) 0.270(3) 0.195(4) -0.196(3) 0.197(4) -0.275(3)
C60 0.0239(12) 0.0071(10) 0.0147(11) -0.0086(9) 0.0034(10) -0.0012(9)
C61 0.018(3) 0.053(4) 0.093(5) -0.006(4) -0.016(3) 0.018(3)
N1 0.0328(12) 0.0281(11) 0.0244(11) -0.0009(9) -0.0010(10) -0.0061(9)
N2 0.0375(12) 0.0272(11) 0.0234(11) -0.0035(9) -0.0031(10) -0.0058(9)
N3 0.0405(13) 0.0207(11) 0.0239(11) -0.0002(9) -0.0038(10) -0.0037(9)
N6 0.0390(12) 0.0212(11) 0.0293(11) 0.0036(9) -0.0082(10) -0.0055(9)
N4 0.0354(12) 0.0228(11) 0.0294(12) -0.0011(9) -0.0045(10) -0.0025(9)
N5 0.0380(13) 0.0202(11) 0.0245(11) -0.0003(9) 0.0013(10) -0.0038(9)
N7 0.0364(12) 0.0139(10) 0.0266(11) -0.0003(9) -0.0085(9) -0.0021(9)
N8 0.0316(12) 0.0189(10) 0.0323(12) -0.0014(9) -0.0020(10) -0.0034(9)
N9 0.0301(11) 0.0276(11) 0.0238(11) 0.0028(9) -0.0052(9) -0.0062(9)
O1 0.0431(11) 0.0255(9) 0.0324(10) 0.0059(8) -0.0050(9) -0.0055(8)
O2 0.0362(11) 0.0347(10) 0.0236(9) -0.0044(8) 0.0000(8) 0.0021(9)
O3 0.0333(10) 0.0301(10) 0.0403(11) -0.0119(8) -0.0087(8) -0.0021(8)
O4 0.0540(11) 0.0220(9) 0.0418(11) -0.0051(8) -0.0186(9) -0.0015(9)
O5 0.0470(11) 0.0344(10) 0.0333(11) 0.0023(9) -0.0036(9) -0.0113(9)
O6 0.0408(10) 0.0302(9) 0.0366(10) 0.0100(8) -0.0072(9) -0.0125(8)
O7 0.105(3) 0.246(5) 0.090(2) -0.036(3) -0.0432(19) 0.032(3)
O8 0.599(6) 0.1389(19) 0.104(2) -0.0960(17) 0.187(3) -0.229(2)
Cl1 0.1063(9) 0.0748(7) 0.0976(9) -0.0118(7) -0.0124(7) -0.0195(6)
Cl2 0.3171(12) 0.2083(13) 0.2003(12) 0.0809(11) -0.1817(9) -0.1773(9)
Cl3 0.195(2) 0.354(4) 0.292(4) -0.061(3) -0.054(2) -0.056(3)
Cl4 0.401(4) 0.280(3) 0.243(3) 0.033(3) -0.051(3) -0.185(2)

loop_
_atom_type_symbol
_atom_type_description
_atom_type_scat_dispersion_real
_atom_type_scat_dispersion_imag
_atom_type_scat_source
C C 0.0033 0.0016 'International Tables Vol C Tables 4.2.6.8 and 6.1.1.4'
H H 0.0000 0.0000 'International Tables Vol C Tables 4.2.6.8 and 6.1.1.4'
N N 0.0061 0.0033 'International Tables Vol C Tables 4.2.6.8 and 6.1.1.4'
O O 0.0106 0.0060 'International Tables Vol C Tables 4.2.6.8 and 6.1.1.4'
Cl Cl 0.1484 0.1585 'International Tables Vol C Tables 4.2.6.8 and 6.1.1.4'
Co Co 0.3494 0.9721 'International Tables Vol C Tables 4.2.6.8 and 6.1.1.4'

loop_
_geom_angle_atom_site_label_1
_geom_angle_atom_site_label_2
_geom_angle_atom_site_label_3
_geom_angle
_geom_angle_site_symmetry_1
_geom_angle_site_symmetry_3
_geom_angle_publ_flag
O1 Co1 O6 111.58(9) . . ?
O1 Co1 N2 95.84(8) . . ?
O6 Co1 N2 122.64(10) . . ?
O1 Co1 N9 111.09(9) . . ?
O6 Co1 N9 96.76(10) . . ?
N2 Co1 N9 119.44(10) . . ?
O2 Co2 O3 100.71(9) . . ?
O2 Co2 N5 132.73(10) . . ?
O3 Co2 N5 94.70(9) . . ?
O2 Co2 N3 96.34(9) . . ?
O3 Co2 N3 117.90(9) . . ?
N5 Co2 N3 115.16(10) . . ?
O4 Co3 O5 114.26(9) . . ?
O4 Co3 N8 124.39(8) . . ?
O5 Co3 N8 92.37(10) . . ?
O4 Co3 N6 96.20(10) . . ?
O5 Co3 N6 108.73(9) . . ?
N8 Co3 N6 121.22(9) . . ?
N1 C1 C2 122.0(2) . . ?
N1 C1 N2 112.5(2) . . ?
C2 C1 N2 125.5(2) . . ?
C3 C2 C1 118.8(3) . . ?
C3 C2 H2 120.6 . . ?
C1 C2 H2 120.6 . . ?
C4 C3 C2 119.8(3) . . ?
C4 C3 H3 120.1 . . ?
C2 C3 H3 120.1 . . ?
C3 C4 C5 118.6(3) . . ?
C3 C4 H4 120.7 . . ?
C5 C4 H4 120.7 . . ?
N1 C5 C4 123.6(3) . . ?
N1 C5 N3 118.5(2) . . ?
C4 C5 N3 117.9(2) . . ?
N2 C6 C7 128.0(3) . . ?
N2 C6 H6 116.0 . . ?
C7 C6 H6 116.0 . . ?
C6 C7 C8 124.9(3) . . ?
C6 C7 C12 116.7(3) . . ?
C8 C7 C12 118.4(3) . . ?
O1 C8 C7 124.3(2) . . ?
O1 C8 C9 117.9(2) . . ?
C7 C8 C9 117.7(3) . . ?
C10 C9 C8 120.9(2) . . ?
C10 C9 H9 119.5 . . ?
C8 C9 H9 119.5 . . ?
C11 C10 C9 121.9(3) . . ?
C11 C10 H10 119.0 . . ?
C9 C10 H10 119.0 . . ?
C10 C11 C12 119.7(3) . . ?
C10 C11 H11 120.2 . . ?
C12 C11 H11 120.2 . . ?
C11 C12 C7 121.4(3) . . ?
C11 C12 H12 119.3 . . ?
C7 C12 H12 119.3 . . ?
N3 C13 C14 126.2(2) . . ?
N3 C13 H13 116.9 . . ?
C14 C13 H13 116.9 . . ?
C19 C14 C15 119.8(3) . . ?
C19 C14 C13 115.3(2) . . ?
C15 C14 C13 124.8(2) . . ?
O2 C15 C16 118.3(2) . . ?
O2 C15 C14 124.5(3) . . ?
C16 C15 C14 117.1(3) . . ?
C17 C16 C15 122.0(3) . . ?
C17 C16 H16 119.0 . . ?
C15 C16 H16 119.0 . . ?
C16 C17 C18 120.4(3) . . ?
C16 C17 H17 119.8 . . ?
C18 C17 H17 119.8 . . ?
C19 C18 C17 119.4(3) . . ?
C19 C18 H18 120.3 . . ?
C17 C18 H18 120.3 . . ?
C18 C19 C14 121.2(3) . . ?
C18 C19 H19 119.4 . . ?
C14 C19 H19 119.4 . . ?
N4 C20 C21 122.3(3) . . ?
N4 C20 N5 112.3(3) . . ?
C21 C20 N5 125.3(2) . . ?
C20 C21 C22 118.4(3) . . ?
C20 C21 H21 120.8 . . ?
C22 C21 H21 120.8 . . ?
C23 C22 C21 119.7(3) . . ?
C23 C22 H22 120.1 . . ?
C21 C22 H22 120.1 . . ?
C22 C23 C24 118.3(3) . . ?
C22 C23 H23 120.8 . . ?
C24 C23 H23 120.8 . . ?
N4 C24 C23 124.0(2) . . ?
N4 C24 N6 118.6(3) . . ?
C23 C24 N6 117.3(3) . . ?
N5 C25 C26 127.0(3) . . ?
N5 C25 H25 116.5 . . ?
C26 C25 H25 116.5 . . ?
C31 C26 C27 120.2(3) . . ?
C31 C26 C25 116.3(3) . . ?
C27 C26 C25 123.4(2) . . ?
O3 C27 C28 120.4(3) . . ?
O3 C27 C26 124.5(3) . . ?
C28 C27 C26 115.1(2) . . ?
C29 C28 C27 122.7(3) . . ?
C29 C28 H28 118.6 . . ?
C27 C28 H28 118.6 . . ?
C28 C29 C30 121.1(3) . . ?
C28 C29 H29 119.5 . . ?
C30 C29 H29 119.5 . . ?
C31 C30 C29 118.8(3) . . ?
C31 C30 H30 120.6 . . ?
C29 C30 H30 120.6 . . ?
C30 C31 C26 122.1(3) . . ?
C30 C31 H31 119.0 . . ?
C26 C31 H31 119.0 . . ?
N6 C32 C33 127.5(3) . . ?
N6 C32 H32 116.3 . . ?
C33 C32 H32 116.3 . . ?
C38 C33 C32 117.9(3) . . ?
C38 C33 C34 117.2(3) . . ?
C32 C33 C34 124.7(3) . . ?
O4 C34 C35 119.8(3) . . ?
O4 C34 C33 123.3(2) . . ?
C35 C34 C33 116.9(3) . . ?
C36 C35 C34 122.8(3) . . ?
C36 C35 H35 118.6 . . ?
C34 C35 H35 118.6 . . ?
C35 C36 C37 121.6(3) . . ?
C35 C36 H36 119.2 . . ?
C37 C36 H36 119.2 . . ?
C38 C37 C36 117.3(3) . . ?
C38 C37 H37 121.4 . . ?
C36 C37 H37 121.4 . . ?
C37 C38 C33 124.2(3) . . ?
C37 C38 H38 117.9 . . ?
C33 C38 H38 117.9 . . ?
N7 C39 C40 123.1(3) . . ?
N7 C39 N8 113.3(2) . . ?
C40 C39 N8 123.5(3) . . ?
C41 C40 C39 117.8(3) . . ?
C41 C40 H40 121.1 . . ?
C39 C40 H40 121.1 . . ?
C42 C41 C40 119.4(3) . . ?
C42 C41 H41 120.3 . . ?
C40 C41 H41 120.3 . . ?
C41 C42 C43 119.1(3) . . ?
C41 C42 H42 120.5 . . ?
C43 C42 H42 120.5 . . ?
N7 C43 C42 122.1(3) . . ?
N7 C43 N9 119.9(2) . . ?
C42 C43 N9 118.0(3) . . ?
N8 C44 C45 127.7(3) . . ?
N8 C44 H44 116.2 . . ?
C45 C44 H44 116.2 . . ?
C44 C45 C50 117.7(3) . . ?
C44 C45 C46 124.2(3) . . ?
C50 C45 C46 118.1(3) . . ?
O5 C46 C47 118.6(3) . . ?
O5 C46 C45 122.8(3) . . ?
C47 C46 C45 118.6(3) . . ?
C48 C47 C46 121.5(3) . . ?
C48 C47 H47 119.3 . . ?
C46 C47 H47 119.3 . . ?
C47 C48 C49 120.6(3) . . ?
C47 C48 H48 119.7 . . ?
C49 C48 H48 119.7 . . ?
C50 C49 C48 119.5(4) . . ?
C50 C49 H49 120.3 . . ?
C48 C49 H49 120.3 . . ?
C49 C50 C45 121.7(3) . . ?
C49 C50 H50 119.1 . . ?
C45 C50 H50 119.1 . . ?
N9 C51 C52 126.0(3) . . ?
N9 C51 H51 117.0 . . ?
C52 C51 H51 117.0 . . ?
C53 C52 C57 117.6(3) . . ?
C53 C52 C51 126.2(3) . . ?
C57 C52 C51 116.1(3) . . ?
O6 C53 C54 118.2(3) . . ?
O6 C53 C52 123.6(3) . . ?
C54 C53 C52 118.2(3) . . ?
C55 C54 C53 120.8(3) . . ?
C55 C54 H54 119.6 . . ?
C53 C54 H54 119.6 . . ?
C54 C55 C56 121.4(3) . . ?
C54 C55 H55 119.3 . . ?
C56 C55 H55 119.3 . . ?
C57 C56 C55 119.2(3) . . ?
C57 C56 H56 120.4 . . ?
C55 C56 H56 120.4 . . ?
C56 C57 C52 122.7(3) . . ?
C56 C57 H57 118.7 . . ?
C52 C57 H57 118.7 . . ?
Cl1 C58 Cl2 128.6(4) . . ?
Cl1 C58 H58A 105.1 . . ?
Cl2 C58 H58A 105.1 . . ?
Cl1 C58 H58B 105.1 . . ?
Cl2 C58 H58B 105.1 . . ?
H58A C58 H58B 105.9 . . ?
Cl4 C59 Cl3 129.2(4) . . ?
Cl4 C59 H59A 105.0 . . ?
Cl3 C59 H59A 105.0 . . ?
Cl4 C59 H59B 105.0 . . ?
Cl3 C59 H59B 105.0 . . ?
H59A C59 H59B 105.8 . . ?
O7 C60 H60A 109.5 . . ?
O7 C60 H60B 109.5 . . ?
H60A C60 H60B 109.5 . . ?
O7 C60 H60C 109.5 . . ?
H60A C60 H60C 109.5 . . ?
H60B C60 H60C 109.5 . . ?
O8 C61 H61A 109.5 . . ?
O8 C61 H61B 109.5 . . ?
H61A C61 H61B 109.5 . . ?
O8 C61 H61C 109.5 . . ?
H61A C61 H61C 109.5 . . ?
H61B C61 H61C 109.5 . . ?
C5 N1 C1 117.1(2) . . ?
C6 N2 C1 120.2(2) . . ?
C6 N2 Co1 121.04(17) . . ?
C1 N2 Co1 118.76(18) . . ?
C13 N3 C5 118.2(2) . . ?
C13 N3 Co2 121.95(19) . . ?
C5 N3 Co2 119.76(16) . . ?
C32 N6 C24 119.0(2) . . ?
C32 N6 Co3 120.50(16) . . ?
C24 N6 Co3 120.5(2) . . ?
C24 N4 C20 117.2(3) . . ?
C25 N5 C20 119.5(3) . . ?
C25 N5 Co2 122.5(2) . . ?
C20 N5 Co2 118.05(16) . . ?
C39 N7 C43 118.3(2) . . ?
C44 N8 C39 121.2(3) . . ?
C44 N8 Co3 122.15(19) . . ?
C39 N8 Co3 116.3(2) . . ?
C51 N9 C43 118.7(3) . . ?
C51 N9 Co1 121.0(2) . . ?
C43 N9 Co1 120.25(17) . . ?
C8 O1 Co1 125.87(15) . . ?
C15 O2 Co2 125.89(17) . . ?
C27 O3 Co2 127.6(2) . . ?
C34 O4 Co3 126.77(16) . . ?
C46 O5 Co3 126.90(18) . . ?
C53 O6 Co1 125.1(2) . . ?
C60 O7 H7 109.5 . . ?
C61 O8 H8 109.5 . . ?

loop_
_geom_bond_atom_site_label_1
_geom_bond_atom_site_label_2
_geom_bond_distance
_geom_bond_site_symmetry_2
_geom_bond_publ_flag
Co1 O1 1.9127(19) . ?
Co1 O6 1.914(2) . ?
Co1 N2 1.990(2) . ?
Co1 N9 2.002(2) . ?
Co2 O2 1.912(2) . ?
Co2 O3 1.920(2) . ?
Co2 N5 1.990(3) . ?
Co2 N3 2.000(2) . ?
Co3 O4 1.887(2) . ?
Co3 O5 1.943(2) . ?
Co3 N8 2.004(3) . ?
Co3 N6 2.020(2) . ?
C1 N1 1.352(4) . ?
C1 C2 1.398(4) . ?
C1 N2 1.412(3) . ?
C2 C3 1.380(4) . ?
C2 H2 0.9300 . ?
C3 C4 1.361(4) . ?
C3 H3 0.9300 . ?
C4 C5 1.377(4) . ?
C4 H4 0.9300 . ?
C5 N1 1.350(3) . ?
C5 N3 1.430(4) . ?
C6 N2 1.303(4) . ?
C6 C7 1.411(4) . ?
C6 H6 0.9300 . ?
C7 C8 1.415(4) . ?
C7 C12 1.431(5) . ?
C8 O1 1.311(4) . ?
C8 C9 1.432(4) . ?
C9 C10 1.362(4) . ?
C9 H9 0.9300 . ?
C10 C11 1.361(4) . ?
C10 H10 0.9300 . ?
C11 C12 1.374(4) . ?
C11 H11 0.9300 . ?
C12 H12 0.9300 . ?
C13 N3 1.306(3) . ?
C13 C14 1.462(4) . ?
C13 H13 0.9300 . ?
C14 C19 1.408(4) . ?
C14 C15 1.425(4) . ?
C15 O2 1.323(3) . ?
C15 C16 1.417(4) . ?
C16 C17 1.376(4) . ?
C16 H16 0.9300 . ?
C17 C18 1.397(4) . ?
C17 H17 0.9300 . ?
C18 C19 1.382(5) . ?
C18 H18 0.9300 . ?
C19 H19 0.9300 . ?
C20 N4 1.361(3) . ?
C20 C21 1.369(5) . ?
C20 N5 1.419(4) . ?
C21 C22 1.374(5) . ?
C21 H21 0.9300 . ?
C22 C23 1.365(4) . ?
C22 H22 0.9300 . ?
C23 C24 1.366(5) . ?
C23 H23 0.9300 . ?
C24 N4 1.315(4) . ?
C24 N6 1.447(3) . ?
C25 N5 1.309(3) . ?
C25 C26 1.441(4) . ?
C25 H25 0.9300 . ?
C26 C31 1.405(4) . ?
C26 C27 1.439(5) . ?
C27 O3 1.285(3) . ?
C27 C28 1.428(4) . ?
C28 C29 1.364(4) . ?
C28 H28 0.9300 . ?
C29 C30 1.391(5) . ?
C29 H29 0.9300 . ?
C30 C31 1.366(5) . ?
C30 H30 0.9300 . ?
C31 H31 0.9300 . ?
C32 N6 1.301(4) . ?
C32 C33 1.432(4) . ?
C32 H32 0.9300 . ?
C33 C38 1.415(5) . ?
C33 C34 1.447(4) . ?
C34 O4 1.303(4) . ?
C34 C35 1.404(4) . ?
C35 C36 1.357(5) . ?
C35 H35 0.9300 . ?
C36 C37 1.395(5) . ?
C36 H36 0.9300 . ?
C37 C38 1.363(4) . ?
C37 H37 0.9300 . ?
C38 H38 0.9300 . ?
C39 N7 1.338(4) . ?
C39 C40 1.404(4) . ?
C39 N8 1.417(4) . ?
C40 C41 1.384(4) . ?
C40 H40 0.9300 . ?
C41 C42 1.381(5) . ?
C41 H41 0.9300 . ?
C42 C43 1.398(4) . ?
C42 H42 0.9300 . ?
C43 N7 1.340(4) . ?
C43 N9 1.422(4) . ?
C44 N8 1.310(4) . ?
C44 C45 1.404(4) . ?
C44 H44 0.9300 . ?
C45 C50 1.412(5) . ?
C45 C46 1.438(4) . ?
C46 O5 1.311(4) . ?
C46 C47 1.399(5) . ?
C47 C48 1.360(5) . ?
C47 H47 0.9300 . ?
C48 C49 1.409(5) . ?
C48 H48 0.9300 . ?
C49 C50 1.362(5) . ?
C49 H49 0.9300 . ?
C50 H50 0.9300 . ?
C51 N9 1.306(4) . ?
C51 C52 1.434(5) . ?
C51 H51 0.9300 . ?
C52 C53 1.432(4) . ?
C52 C57 1.434(4) . ?
C53 O6 1.299(3) . ?
C53 C54 1.410(5) . ?
C54 C55 1.375(4) . ?
C54 H54 0.9300 . ?
C55 C56 1.394(5) . ?
C55 H55 0.9300 . ?
C56 C57 1.338(5) . ?
C56 H56 0.9300 . ?
C57 H57 0.9300 . ?
C58 Cl1 1.521(5) . ?
C58 Cl2 1.605(6) . ?
C58 H58A 0.9700 . ?
C58 H58B 0.9700 . ?
C59 Cl4 1.380(6) . ?
C59 Cl3 1.519(6) . ?
C59 H59A 0.9700 . ?
C59 H59B 0.9700 . ?
C60 O7 1.275(5) . ?
C60 H60A 0.9600 . ?
C60 H60B 0.9600 . ?
C60 H60C 0.9600 . ?
C61 O8 1.380(9) . ?
C61 H61A 0.9600 . ?
C61 H61B 0.9600 . ?
C61 H61C 0.9600 . ?
O7 H7 0.8200 . ?
O8 H8 0.8200 . ?

loop_
_geom_torsion_atom_site_label_1
_geom_torsion_atom_site_label_2
_geom_torsion_atom_site_label_3
_geom_torsion_atom_site_label_4
_geom_torsion
_geom_torsion_site_symmetry_1
_geom_torsion_site_symmetry_2
_geom_torsion_site_symmetry_3
_geom_torsion_site_symmetry_4
_geom_torsion_publ_flag
N1 C1 C2 C3 0.6(5) . . . . ?
N2 C1 C2 C3 -179.0(3) . . . . ?
C1 C2 C3 C4 -2.2(5) . . . . ?
C2 C3 C4 C5 4.0(5) . . . . ?
C3 C4 C5 N1 -4.5(5) . . . . ?
C3 C4 C5 N3 176.7(3) . . . . ?
N2 C6 C7 C8 -0.2(7) . . . . ?
N2 C6 C7 C12 -179.7(4) . . . . ?
C6 C7 C8 O1 0.3(6) . . . . ?
C12 C7 C8 O1 179.8(3) . . . . ?
C6 C7 C8 C9 -178.0(4) . . . . ?
C12 C7 C8 C9 1.5(5) . . . . ?
O1 C8 C9 C10 -179.8(3) . . . . ?
C7 C8 C9 C10 -1.4(5) . . . . ?
C8 C9 C10 C11 0.9(6) . . . . ?
C9 C10 C11 C12 -0.4(6) . . . . ?
C10 C11 C12 C7 0.6(7) . . . . ?
C6 C7 C12 C11 178.4(4) . . . . ?
C8 C7 C12 C11 -1.2(6) . . . . ?
N3 C13 C14 C19 -175.7(3) . . . . ?
N3 C13 C14 C15 1.5(5) . . . . ?
C19 C14 C15 O2 179.6(3) . . . . ?
C13 C14 C15 O2 2.4(5) . . . . ?
C19 C14 C15 C16 2.3(5) . . . . ?
C13 C14 C15 C16 -174.8(3) . . . . ?
O2 C15 C16 C17 179.4(3) . . . . ?
C14 C15 C16 C17 -3.2(5) . . . . ?
C15 C16 C17 C18 2.6(5) . . . . ?
C16 C17 C18 C19 -1.1(5) . . . . ?
C17 C18 C19 C14 0.3(5) . . . . ?
C15 C14 C19 C18 -1.0(5) . . . . ?
C13 C14 C19 C18 176.5(3) . . . . ?
N4 C20 C21 C22 -0.3(4) . . . . ?
N5 C20 C21 C22 -178.9(3) . . . . ?
C20 C21 C22 C23 0.0(5) . . . . ?
C21 C22 C23 C24 -0.1(5) . . . . ?
C22 C23 C24 N4 0.4(5) . . . . ?
C22 C23 C24 N6 179.3(3) . . . . ?
N5 C25 C26 C31 179.0(3) . . . . ?
N5 C25 C26 C27 -3.0(5) . . . . ?
C31 C26 C27 O3 -179.8(3) . . . . ?
C25 C26 C27 O3 2.2(4) . . . . ?
C31 C26 C27 C28 1.3(4) . . . . ?
C25 C26 C27 C28 -176.8(3) . . . . ?
O3 C27 C28 C29 179.9(3) . . . . ?
C26 C27 C28 C29 -1.1(4) . . . . ?
C27 C28 C29 C30 -0.1(5) . . . . ?
C28 C29 C30 C31 1.2(5) . . . . ?
C29 C30 C31 C26 -1.0(5) . . . . ?
C27 C26 C31 C30 -0.3(4) . . . . ?
C25 C26 C31 C30 177.9(3) . . . . ?
N6 C32 C33 C38 -174.7(3) . . . . ?
N6 C32 C33 C34 1.2(5) . . . . ?
C38 C33 C34 O4 -177.0(3) . . . . ?
C32 C33 C34 O4 7.2(5) . . . . ?
C38 C33 C34 C35 1.6(4) . . . . ?
C32 C33 C34 C35 -174.3(3) . . . . ?
O4 C34 C35 C36 176.1(3) . . . . ?
C33 C34 C35 C36 -2.5(5) . . . . ?
C34 C35 C36 C37 2.0(5) . . . . ?
C35 C36 C37 C38 -0.4(5) . . . . ?
C36 C37 C38 C33 -0.4(5) . . . . ?
C32 C33 C38 C37 175.9(3) . . . . ?
C34 C33 C38 C37 -0.2(5) . . . . ?
N7 C39 C40 C41 5.9(4) . . . . ?
N8 C39 C40 C41 -178.2(2) . . . . ?
C39 C40 C41 C42 -2.2(4) . . . . ?
C40 C41 C42 C43 -2.2(4) . . . . ?
C41 C42 C43 N7 3.4(4) . . . . ?
C41 C42 C43 N9 -175.9(2) . . . . ?
N8 C44 C45 C50 -177.3(2) . . . . ?
N8 C44 C45 C46 4.6(4) . . . . ?
C44 C45 C46 O5 -2.1(4) . . . . ?
C50 C45 C46 O5 179.8(2) . . . . ?
C44 C45 C46 C47 178.3(2) . . . . ?
C50 C45 C46 C47 0.2(4) . . . . ?
O5 C46 C47 C48 -179.9(2) . . . . ?
C45 C46 C47 C48 -0.2(4) . . . . ?
C46 C47 C48 C49 -0.2(4) . . . . ?
C47 C48 C49 C50 0.6(4) . . . . ?
C48 C49 C50 C45 -0.7(4) . . . . ?
C44 C45 C50 C49 -177.9(3) . . . . ?
C46 C45 C50 C49 0.3(4) . . . . ?
N9 C51 C52 C53 3.5(4) . . . . ?
N9 C51 C52 C57 -173.0(2) . . . . ?
C57 C52 C53 O6 -176.2(2) . . . . ?
C51 C52 C53 O6 7.3(4) . . . . ?
C57 C52 C53 C54 3.5(3) . . . . ?
C51 C52 C53 C54 -172.9(2) . . . . ?
O6 C53 C54 C55 179.7(2) . . . . ?
C52 C53 C54 C55 0.0(4) . . . . ?
C53 C54 C55 C56 -2.7(4) . . . . ?
C54 C55 C56 C57 1.7(4) . . . . ?
C55 C56 C57 C52 2.1(4) . . . . ?
C53 C52 C57 C56 -4.7(4) . . . . ?
C51 C52 C57 C56 172.1(3) . . . . ?
C4 C5 N1 C1 2.9(5) . . . . ?
N3 C5 N1 C1 -178.3(3) . . . . ?
C2 C1 N1 C5 -0.9(5) . . . . ?
N2 C1 N1 C5 178.7(3) . . . . ?
C7 C6 N2 C1 -179.9(4) . . . . ?
C7 C6 N2 Co1 0.0(5) . . . . ?
N1 C1 N2 C6 179.8(3) . . . . ?
C2 C1 N2 C6 -0.6(5) . . . . ?
N1 C1 N2 Co1 -0.1(4) . . . . ?
C2 C1 N2 Co1 179.6(3) . . . . ?
O1 Co1 N2 C6 0.2(3) . . . . ?
O6 Co1 N2 C6 120.5(3) . . . . ?
N9 Co1 N2 C6 -118.1(3) . . . . ?
O1 Co1 N2 C1 180.0(2) . . . . ?
O6 Co1 N2 C1 -59.7(3) . . . . ?
N9 Co1 N2 C1 61.8(3) . . . . ?
C14 C13 N3 C5 171.3(3) . . . . ?
C14 C13 N3 Co2 -5.6(5) . . . . ?
N1 C5 N3 C13 25.3(4) . . . . ?
C4 C5 N3 C13 -155.9(3) . . . . ?
N1 C5 N3 Co2 -157.8(2) . . . . ?
C4 C5 N3 Co2 21.1(4) . . . . ?
O2 Co2 N3 C13 5.1(3) . . . . ?
O3 Co2 N3 C13 110.8(2) . . . . ?
N5 Co2 N3 C13 -138.6(2) . . . . ?
O2 Co2 N3 C5 -171.7(2) . . . . ?
O3 Co2 N3 C5 -66.0(3) . . . . ?
N5 Co2 N3 C5 44.6(3) . . . . ?
C33 C32 N6 C24 175.4(3) . . . . ?
C33 C32 N6 Co3 -2.2(4) . . . . ?
N4 C24 N6 C32 21.3(4) . . . . ?
C23 C24 N6 C32 -157.6(3) . . . . ?
N4 C24 N6 Co3 -161.0(2) . . . . ?
C23 C24 N6 Co3 20.1(3) . . . . ?
O4 Co3 N6 C32 -2.2(2) . . . . ?
O5 Co3 N6 C32 116.0(2) . . . . ?
N8 Co3 N6 C32 -139.1(2) . . . . ?
O4 Co3 N6 C24 -179.8(2) . . . . ?
O5 Co3 N6 C24 -61.6(2) . . . . ?
N8 Co3 N6 C24 43.3(2) . . . . ?
C23 C24 N4 C20 -0.7(4) . . . . ?
N6 C24 N4 C20 -179.5(2) . . . . ?
C21 C20 N4 C24 0.6(4) . . . . ?
N5 C20 N4 C24 179.3(2) . . . . ?
C26 C25 N5 C20 178.9(3) . . . . ?
C26 C25 N5 Co2 -1.3(4) . . . . ?
N4 C20 N5 C25 -176.0(2) . . . . ?
C21 C20 N5 C25 2.7(4) . . . . ?
N4 C20 N5 Co2 4.2(3) . . . . ?
C21 C20 N5 Co2 -177.1(2) . . . . ?
O2 Co2 N5 C25 113.6(2) . . . . ?
O3 Co2 N5 C25 4.3(2) . . . . ?
N3 Co2 N5 C25 -119.5(2) . . . . ?
O2 Co2 N5 C20 -66.6(2) . . . . ?
O3 Co2 N5 C20 -175.84(19) . . . . ?
N3 Co2 N5 C20 60.3(2) . . . . ?
C40 C39 N7 C43 -4.9(3) . . . . ?
N8 C39 N7 C43 178.91(19) . . . . ?
C42 C43 N7 C39 0.1(3) . . . . ?
N9 C43 N7 C39 179.3(2) . . . . ?
C45 C44 N8 C39 -177.2(2) . . . . ?
C45 C44 N8 Co3 9.0(3) . . . . ?
N7 C39 N8 C44 -162.8(2) . . . . ?
C40 C39 N8 C44 21.0(3) . . . . ?
N7 C39 N8 Co3 11.3(3) . . . . ?
C40 C39 N8 Co3 -164.9(2) . . . . ?
O4 Co3 N8 C44 104.0(2) . . . . ?
O5 Co3 N8 C44 -17.74(19) . . . . ?
N6 Co3 N8 C44 -131.36(19) . . . . ?
O4 Co3 N8 C39 -70.02(19) . . . . ?
O5 Co3 N8 C39 168.22(16) . . . . ?
N6 Co3 N8 C39 54.59(19) . . . . ?
C52 C51 N9 C43 175.8(2) . . . . ?
C52 C51 N9 Co1 -5.7(3) . . . . ?
N7 C43 N9 C51 18.8(3) . . . . ?
C42 C43 N9 C51 -162.0(2) . . . . ?
N7 C43 N9 Co1 -159.66(17) . . . . ?
C42 C43 N9 Co1 19.6(3) . . . . ?
O1 Co1 N9 C51 116.53(19) . . . . ?
O6 Co1 N9 C51 0.26(19) . . . . ?
N2 Co1 N9 C51 -133.41(18) . . . . ?
O1 Co1 N9 C43 -65.08(18) . . . . ?
O6 Co1 N9 C43 178.65(17) . . . . ?
N2 Co1 N9 C43 45.0(2) . . . . ?
C7 C8 O1 Co1 -0.1(5) . . . . ?
C9 C8 O1 Co1 178.2(2) . . . . ?
O6 Co1 O1 C8 -128.7(3) . . . . ?
N2 Co1 O1 C8 -0.1(3) . . . . ?
N9 Co1 O1 C8 124.6(3) . . . . ?
C16 C15 O2 Co2 175.9(2) . . . . ?
C14 C15 O2 Co2 -1.3(4) . . . . ?
O3 Co2 O2 C15 -121.9(2) . . . . ?
N5 Co2 O2 C15 131.3(2) . . . . ?
N3 Co2 O2 C15 -1.9(3) . . . . ?
C28 C27 O3 Co2 -178.2(2) . . . . ?
C26 C27 O3 Co2 2.9(4) . . . . ?
O2 Co2 O3 C27 -140.4(2) . . . . ?
N5 Co2 O3 C27 -5.3(2) . . . . ?
N3 Co2 O3 C27 116.5(2) . . . . ?
C35 C34 O4 Co3 168.1(2) . . . . ?
C33 C34 O4 Co3 -13.3(4) . . . . ?
O5 Co3 O4 C34 -103.8(2) . . . . ?
N8 Co3 O4 C34 144.9(2) . . . . ?
N6 Co3 O4 C34 10.0(2) . . . . ?
C47 C46 O5 Co3 164.94(18) . . . . ?
C45 C46 O5 Co3 -14.7(3) . . . . ?
O4 Co3 O5 C46 -108.5(2) . . . . ?
N8 Co3 O5 C46 21.2(2) . . . . ?
N6 Co3 O5 C46 145.3(2) . . . . ?
C54 C53 O6 Co1 166.64(17) . . . . ?
C52 C53 O6 Co1 -13.6(3) . . . . ?
O1 Co1 O6 C53 -106.64(19) . . . . ?
N2 Co1 O6 C53 140.82(18) . . . . ?
N9 Co1 O6 C53 9.24(19) . . . . ?
